data_7134636
loop_
_publ_author_name
'Dutta, Lesa'
'Das, Avijit'
'Hasan, Babar'
'Paria, Sayantan'
'Mondal, Dhrubajyoti'

_publ_section_title
;
 Comparing electrocatalytic and chemical oxygen reduction reaction by a
 molecular copper complex
;
_journal_issue 55
_journal_name_full 'Chemical Communications'
_journal_page_first 10158
_journal_page_last 10161
_journal_paper_doi 10.1039/D5CC01491C
_journal_volume 61
_journal_year 2025
_chemical_formula_sum 'C26 H25 Cl2 Cu N3 O6'
_chemical_formula_weight 609.93
_space_group_crystal_system triclinic
_space_group_IT_number 2
_space_group_name_Hall '-P 1'
_space_group_name_H-M_alt 'P -1'
_atom_sites_solution_hydrogens mixed
_audit_creation_method
;FinalCif 2024.9-0 by Daniel Kratzert, Freiburg 2025, 
https://dkratzert.de/finalcif.html
;
_audit_update_record
;
2025-05-28 deposited with the CCDC.	2025-05-29 downloaded from the CCDC.
;
_cell_angle_alpha 70.993(2)
_cell_angle_beta 85.658(2)
_cell_angle_gamma 72.744(2)
_cell_formula_units_Z 2
_cell_length_a 9.1916(8)
_cell_length_b 11.5805(10)
_cell_length_c 13.7720(12)
_cell_measurement_reflns_used 9780
_cell_measurement_temperature 293(2)
_cell_measurement_theta_max 31.18
_cell_measurement_theta_min 2.56
_cell_measurement_wavelength 0.71073
_cell_volume 1323.3(2)
_computing_cell_refinement 'SAINT V8.18C (?, 2016)'
_computing_data_collection 'BRUKER APEX-II'
_computing_data_reduction 'SAINT V8.18C (?, 2016)'
_computing_molecular_graphics 'Olex2 1.5 (Dolomanov et al., 2009)'
_computing_publication_material 'Olex2 1.5 (Dolomanov et al., 2009)'
_computing_structure_refinement 'SHELXL-2019/2 (Sheldrick, 2019)'
_computing_structure_solution 'olex2.solve 1.5 (Bourhis et al., 2015)'
_diffrn_ambient_temperature 293(2)
_diffrn_measured_fraction_theta_full 0.990
_diffrn_measured_fraction_theta_max 0.826
_diffrn_measurement_device_type 'Bruker APEX-II CCD'
_diffrn_measurement_method '\f and \w scans'
_diffrn_radiation_monochromator graphite
_diffrn_radiation_type MoK\a
_diffrn_radiation_wavelength 0.71073
_diffrn_reflns_av_R_equivalents 0.0254
_diffrn_reflns_av_unetI/netI 0.0347
_diffrn_reflns_Laue_measured_fraction_full 0.990
_diffrn_reflns_Laue_measured_fraction_max 0.826
_diffrn_reflns_limit_h_max 13
_diffrn_reflns_limit_h_min -13
_diffrn_reflns_limit_k_max 16
_diffrn_reflns_limit_k_min -17
_diffrn_reflns_limit_l_max 17
_diffrn_reflns_limit_l_min -19
_diffrn_reflns_number 19625
_diffrn_reflns_point_group_measured_fraction_full 0.990
_diffrn_reflns_point_group_measured_fraction_max 0.826
_diffrn_reflns_theta_full 25.242
_diffrn_reflns_theta_max 32.057
_diffrn_reflns_theta_min 1.943
_exptl_absorpt_coefficient_mu 1.074
_exptl_absorpt_correction_T_max 0.9
_exptl_absorpt_correction_T_min 0.882
_exptl_absorpt_correction_type multi-scan
_exptl_absorpt_process_details
;
SADABS-2008/1 (Bruker,2008) was used for absorption correction.
wR2(int) was 0.0885 before and 0.0382 after correction.
The Ratio of minimum to maximum transmission is 0.6945.
The \l/2 correction factor is 0.0015.
;
_exptl_crystal_colour 'dark brown'
_exptl_crystal_colour_modifier dark
_exptl_crystal_colour_primary brown
_exptl_crystal_density_diffrn 1.531
_exptl_crystal_description block
_exptl_crystal_F_000 626
_exptl_crystal_size_max 0.12
_exptl_crystal_size_mid 0.12
_exptl_crystal_size_min 0.1
_refine_diff_density_max 0.685
_refine_diff_density_min -0.808
_refine_diff_density_rms 0.078
_refine_ls_extinction_method none
_refine_ls_goodness_of_fit_ref 1.047
_refine_ls_hydrogen_treatment mixed
_refine_ls_matrix_type full
_refine_ls_number_parameters 351
_refine_ls_number_reflns 7634
_refine_ls_number_restraints 1
_refine_ls_restrained_S_all 1.047
_refine_ls_R_factor_all 0.0679
_refine_ls_R_factor_gt 0.0466
_refine_ls_shift/su_max 0.001
_refine_ls_shift/su_mean 0.000
_refine_ls_structure_factor_coef Fsqd
_refine_ls_weighting_details 'w=1/[\s^2^(Fo^2^)+(0.0553P)^2^+1.2869P] where P=(Fo^2^+2Fc^2^)/3'
_refine_ls_weighting_scheme calc
_refine_ls_wR_factor_gt 0.1141
_refine_ls_wR_factor_ref 0.1277
_reflns_Friedel_coverage 0.000
_reflns_number_gt 5883
_reflns_number_total 7634
_reflns_threshold_expression 'I > 2\s(I)'
_cod_data_source_file d5cc01491c2.cif
_cod_data_source_block block_Complex_1
_cod_depositor_comments
;
The following automatic conversions were performed:

data name '__computing_structure_solution' was replaced with
'_computing_structure_solution'.

Automatic conversion script
Id: cif_correct_tags 8170 2020-07-09 18:12:32Z antanas 

 Adding full bibliography for 7134636--7134637.cif.
;
_cod_database_code 7134636
_shelx_shelxl_version_number 2019/3
_shelx_space_group_comment
;
The symmetry employed for this shelxl refinement is uniquely defined
by the following loop, which should always be used as a source of
symmetry information in preference to the above space-group names.
They are only intended as comments.
;
_shelx_estimated_absorpt_t_min 0.882
_shelx_estimated_absorpt_t_max 0.900
_geom_details
; All esds (except the esd in the dihedral angle between two l.s. planes)
 are estimated using the full covariance matrix.  The cell esds are taken
 into account individually in the estimation of esds in distances, angles
 and torsion angles; correlations between esds in cell parameters are only
 used when they are defined by crystal symmetry.  An approximate (isotropic)
 treatment of cell esds is used for estimating esds involving l.s. planes.
;

loop_
_space_group_symop_operation_xyz
'x, y, z'
'-x, -y, -z'

loop_
_atom_site_label
_atom_site_type_symbol
_atom_site_fract_x
_atom_site_fract_y
_atom_site_fract_z
_atom_site_U_iso_or_equiv
_atom_site_adp_type
_atom_site_occupancy
_atom_site_site_symmetry_order
_atom_site_calc_flag
_atom_site_refinement_flags_posn
_atom_site_refinement_flags_adp
_atom_site_refinement_flags_occupancy
_atom_site_disorder_assembly
_atom_site_disorder_group
Cu1 Cu 0.83747(3) 0.69232(3) 0.36940(2) 0.02758(9) Uani 1 1 d . . . . .
Cl1 Cl 1.44595(9) 0.88629(8) 0.08108(7) 0.0558(2) Uani 1 1 d . . . . .
O1 O 1.05607(18) 0.62871(15) 0.37354(13) 0.0313(4) Uani 1 1 d . . . . .
O2 O 0.8268(2) 0.51597(17) 0.44513(17) 0.0357(4) Uani 1 1 d D . . . .
N2 N 0.6221(2) 0.7682(2) 0.39973(16) 0.0318(4) Uani 1 1 d . . . . .
N1 N 0.8313(2) 0.88093(17) 0.30481(15) 0.0268(4) Uani 1 1 d . . . . .
N3 N 0.8257(3) 0.7084(2) 0.20200(18) 0.0405(5) Uani 1 1 d . . . . .
C9 C 0.5835(3) 0.8940(2) 0.3851(2) 0.0345(5) Uani 1 1 d . . . . .
C10 C 0.4359(3) 0.9618(3) 0.3996(2) 0.0457(7) Uani 1 1 d . . . . .
H10 H 0.409560 1.049573 0.386317 0.055 Uiso 1 1 calc R U . . .
C11 C 0.3290(3) 0.8961(3) 0.4340(3) 0.0492(7) Uani 1 1 d . . . . .
H11 H 0.229900 0.939225 0.445667 0.059 Uiso 1 1 calc R U . . .
C12 C 0.3695(3) 0.7667(3) 0.4511(2) 0.0447(6) Uani 1 1 d . . . . .
H12 H 0.299215 0.721069 0.475747 0.054 Uiso 1 1 calc R U . . .
C13 C 0.5166(3) 0.7060(3) 0.4310(2) 0.0381(6) Uani 1 1 d . . . . .
H13 H 0.543210 0.619260 0.439457 0.046 Uiso 1 1 calc R U . . .
C8 C 0.7117(3) 0.9536(2) 0.3591(2) 0.0373(6) Uani 1 1 d . . . . .
H8A H 0.673673 1.041521 0.315681 0.045 Uiso 1 1 calc R U . . .
H8B H 0.754742 0.952949 0.421557 0.045 Uiso 1 1 calc R U . . .
C7 C 0.9809(3) 0.8980(2) 0.3208(2) 0.0320(5) Uani 1 1 d . . . . .
H7A H 1.001951 0.872247 0.393981 0.038 Uiso 1 1 calc R U . . .
H7B H 0.975151 0.987619 0.291845 0.038 Uiso 1 1 calc R U . . .
C6 C 1.1094(3) 0.8222(2) 0.27283(18) 0.0280(4) Uani 1 1 d . . . . .
C5 C 1.2029(3) 0.8829(2) 0.20370(19) 0.0323(5) Uani 1 1 d . . . . .
H5 H 1.181936 0.971197 0.183334 0.039 Uiso 1 1 calc R U . . .
C4 C 1.3263(3) 0.8111(3) 0.1660(2) 0.0362(5) Uani 1 1 d . . . . .
C3 C 1.3587(3) 0.6800(3) 0.1934(2) 0.0365(5) Uani 1 1 d . . . . .
H3 H 1.442005 0.633749 0.165695 0.044 Uiso 1 1 calc R U . . .
C2 C 1.2670(3) 0.6172(2) 0.26240(19) 0.0313(5) Uani 1 1 d . . . . .
C1 C 1.1419(2) 0.6887(2) 0.30357(17) 0.0256(4) Uani 1 1 d . . . . .
C20 C 1.3001(4) 0.4734(3) 0.2962(2) 0.0456(7) Uani 1 1 d . . . . .
H20A H 1.341065 0.438362 0.366039 0.055 Uiso 1 1 calc R U . . .
H20B H 1.204838 0.453183 0.296968 0.055 Uiso 1 1 calc R U . . .
C21 C 1.4097(3) 0.4087(3) 0.2302(2) 0.0428(6) Uani 1 1 d . . . . .
C26 C 1.3569(4) 0.3873(5) 0.1491(4) 0.0797(13) Uani 1 1 d . . . . .
H26 H 1.252465 0.410050 0.136944 0.096 Uiso 1 1 calc R U . . .
C25 C 1.4562(5) 0.3324(6) 0.0848(4) 0.1018(19) Uani 1 1 d . . . . .
H25 H 1.418203 0.318897 0.030025 0.122 Uiso 1 1 calc R U . . .
C24 C 1.6098(5) 0.2980(4) 0.1019(3) 0.0710(11) Uani 1 1 d . . . . .
H24 H 1.676735 0.262869 0.058058 0.085 Uiso 1 1 calc R U . . .
C23 C 1.6642(4) 0.3155(4) 0.1835(3) 0.0619(9) Uani 1 1 d . . . . .
H23 H 1.768668 0.290691 0.196543 0.074 Uiso 1 1 calc R U . . .
C22 C 1.5637(4) 0.3704(3) 0.2473(3) 0.0540(8) Uani 1 1 d . . . . .
H22 H 1.602025 0.381527 0.303204 0.065 Uiso 1 1 calc R U . . .
C15 C 0.8390(3) 0.8219(3) 0.14484(19) 0.0348(5) Uani 1 1 d . . . . .
C14 C 0.7891(3) 0.9251(2) 0.1943(2) 0.0355(5) Uani 1 1 d . . . . .
H14A H 0.834147 0.992868 0.158368 0.043 Uiso 1 1 calc R U . . .
H14B H 0.679252 0.960719 0.186545 0.043 Uiso 1 1 calc R U . . .
C19 C 0.8525(5) 0.6168(3) 0.1585(3) 0.0650(10) Uani 1 1 d . . . . .
H19 H 0.843287 0.537123 0.197797 0.078 Uiso 1 1 calc R U . . .
C18 C 0.8933(6) 0.6362(5) 0.0578(4) 0.0943(17) Uani 1 1 d . . . . .
H18 H 0.909875 0.570777 0.029435 0.113 Uiso 1 1 calc R U . . .
C17 C 0.9093(6) 0.7515(5) -0.0002(3) 0.0898(16) Uani 1 1 d . . . . .
H17 H 0.937374 0.765742 -0.068404 0.108 Uiso 1 1 calc R U . . .
C16 C 0.8830(4) 0.8479(4) 0.0439(2) 0.0596(9) Uani 1 1 d . . . . .
H16 H 0.894710 0.927291 0.006527 0.071 Uiso 1 1 calc R U . . .
Cl2 Cl 0.03243(8) 0.23068(6) 0.35836(6) 0.04360(16) Uani 1 1 d . . . . .
O3 O -0.0788(5) 0.3490(3) 0.3368(3) 0.1224(16) Uani 1 1 d . . . . .
O5 O 0.1520(3) 0.2311(3) 0.4183(2) 0.0830(9) Uani 1 1 d . . . . .
O6 O 0.0843(5) 0.2065(4) 0.2664(3) 0.1090(12) Uani 1 1 d . . . . .
O4 O -0.0314(4) 0.1335(3) 0.4163(2) 0.0889(10) Uani 1 1 d . . . . .
H2A H 0.868(4) 0.480(3) 0.504(3) 0.045(9) Uiso 1 1 d . . . . .
H2B H 0.858(4) 0.472(3) 0.406(3) 0.069(13) Uiso 1 1 d D . . . .

loop_
_atom_site_aniso_label
_atom_site_aniso_U_11
_atom_site_aniso_U_22
_atom_site_aniso_U_33
_atom_site_aniso_U_23
_atom_site_aniso_U_13
_atom_site_aniso_U_12
Cu1 0.02710(14) 0.02467(14) 0.02637(17) -0.00441(11) 0.00150(10) -0.00511(10)
Cl1 0.0487(4) 0.0533(4) 0.0597(5) -0.0040(4) 0.0198(3) -0.0264(3)
O1 0.0278(8) 0.0272(8) 0.0296(9) 0.0002(7) 0.0042(6) -0.0058(6)
O2 0.0321(9) 0.0283(9) 0.0376(11) -0.0001(8) -0.0023(8) -0.0060(7)
N2 0.0265(9) 0.0333(10) 0.0317(11) -0.0084(9) 0.0017(7) -0.0054(8)
N1 0.0291(9) 0.0249(9) 0.0259(10) -0.0099(8) -0.0021(7) -0.0045(7)
N3 0.0514(13) 0.0332(11) 0.0346(13) -0.0141(9) -0.0090(10) -0.0029(9)
C9 0.0335(12) 0.0396(13) 0.0316(13) -0.0175(11) -0.0012(9) -0.0049(10)
C10 0.0345(13) 0.0482(16) 0.0566(19) -0.0294(14) -0.0010(12) -0.0007(11)
C11 0.0283(13) 0.0652(19) 0.0571(19) -0.0335(16) 0.0017(12) -0.0023(12)
C12 0.0302(12) 0.0632(18) 0.0411(16) -0.0165(14) 0.0003(10) -0.0140(12)
C13 0.0316(12) 0.0414(14) 0.0376(15) -0.0072(11) -0.0015(10) -0.0107(10)
C8 0.0356(13) 0.0318(12) 0.0459(16) -0.0201(11) 0.0031(10) -0.0038(10)
C7 0.0344(12) 0.0298(11) 0.0359(14) -0.0143(10) 0.0003(9) -0.0105(9)
C6 0.0298(11) 0.0301(11) 0.0248(12) -0.0081(9) -0.0009(8) -0.0100(9)
C5 0.0353(12) 0.0309(11) 0.0305(13) -0.0058(10) -0.0005(9) -0.0135(9)
C4 0.0350(12) 0.0407(13) 0.0321(14) -0.0050(11) 0.0046(10) -0.0178(10)
C3 0.0327(12) 0.0394(13) 0.0348(14) -0.0098(11) 0.0087(10) -0.0105(10)
C2 0.0320(11) 0.0302(11) 0.0291(13) -0.0072(10) 0.0039(9) -0.0085(9)
C1 0.0271(10) 0.0279(10) 0.0210(11) -0.0056(9) -0.0003(8) -0.0092(8)
C20 0.0505(16) 0.0320(13) 0.0477(17) -0.0107(12) 0.0166(13) -0.0085(11)
C21 0.0438(14) 0.0343(13) 0.0477(17) -0.0143(12) 0.0082(12) -0.0079(11)
C26 0.0464(19) 0.112(4) 0.094(3) -0.064(3) -0.0025(19) -0.006(2)
C25 0.072(3) 0.154(5) 0.106(4) -0.097(4) -0.003(3) -0.009(3)
C24 0.063(2) 0.077(3) 0.072(3) -0.044(2) 0.0130(19) -0.0001(19)
C23 0.0425(17) 0.068(2) 0.065(2) -0.0249(18) 0.0027(15) 0.0025(15)
C22 0.0462(16) 0.0592(19) 0.055(2) -0.0256(16) 0.0000(14) -0.0050(14)
C15 0.0350(12) 0.0386(13) 0.0259(13) -0.0090(10) -0.0070(9) -0.0032(10)
C14 0.0417(13) 0.0268(11) 0.0312(14) -0.0036(10) -0.0063(10) -0.0043(10)
C19 0.093(3) 0.0430(17) 0.058(2) -0.0268(16) -0.0213(19) -0.0002(17)
C18 0.125(4) 0.086(3) 0.065(3) -0.055(3) -0.023(3) 0.020(3)
C17 0.104(4) 0.114(4) 0.038(2) -0.039(2) 0.000(2) 0.006(3)
C16 0.066(2) 0.074(2) 0.0293(16) -0.0115(15) 0.0006(14) -0.0103(17)
Cl2 0.0510(4) 0.0329(3) 0.0445(4) -0.0114(3) 0.0007(3) -0.0096(3)
O3 0.156(3) 0.0538(16) 0.144(3) -0.054(2) -0.090(3) 0.0374(19)
O5 0.0782(19) 0.091(2) 0.078(2) -0.0069(16) -0.0236(15) -0.0383(17)
O6 0.121(3) 0.158(4) 0.062(2) -0.052(2) 0.0360(19) -0.051(3)
O4 0.120(3) 0.089(2) 0.080(2) -0.0254(17) 0.0225(18) -0.069(2)

loop_
_atom_type_symbol
_atom_type_description
_atom_type_scat_dispersion_real
_atom_type_scat_dispersion_imag
_atom_type_scat_source
C C 0.0033 0.0016 'International Tables Vol C Tables 4.2.6.8 and 6.1.1.4'
H H 0.0000 0.0000 'International Tables Vol C Tables 4.2.6.8 and 6.1.1.4'
Cl Cl 0.1484 0.1585 'International Tables Vol C Tables 4.2.6.8 and 6.1.1.4'
Cu Cu 0.3201 1.2651 'International Tables Vol C Tables 4.2.6.8 and 6.1.1.4'
N N 0.0061 0.0033 'International Tables Vol C Tables 4.2.6.8 and 6.1.1.4'
O O 0.0106 0.0060 'International Tables Vol C Tables 4.2.6.8 and 6.1.1.4'

loop_
_geom_angle_atom_site_label_1
_geom_angle_atom_site_label_2
_geom_angle_atom_site_label_3
_geom_angle
_geom_angle_site_symmetry_1
_geom_angle_site_symmetry_3
_geom_angle_publ_flag
O1 Cu1 N2 164.13(8) . . ?
O1 Cu1 O2 89.40(7) . . ?
N2 Cu1 O2 91.88(8) . . ?
O1 Cu1 N1 94.95(7) . . ?
N2 Cu1 N1 82.44(8) . . ?
O2 Cu1 N1 172.98(8) . . ?
O1 Cu1 N3 91.93(8) . . ?
N2 Cu1 N3 103.07(9) . . ?
O2 Cu1 N3 104.24(9) . . ?
N1 Cu1 N3 81.16(8) . . ?
C1 O1 Cu1 121.78(14) . . ?
Cu1 O2 H2A 118(2) . . ?
Cu1 O2 H2B 108(3) . . ?
H2A O2 H2B 112(4) . . ?
C13 N2 C9 119.3(2) . . ?
C13 N2 Cu1 126.07(18) . . ?
C9 N2 Cu1 114.65(16) . . ?
C14 N1 C8 109.43(19) . . ?
C14 N1 C7 111.53(19) . . ?
C8 N1 C7 109.35(18) . . ?
C14 N1 Cu1 109.88(14) . . ?
C8 N1 Cu1 106.46(15) . . ?
C7 N1 Cu1 110.06(14) . . ?
C15 N3 C19 118.2(3) . . ?
C15 N3 Cu1 108.68(16) . . ?
C19 N3 Cu1 129.7(2) . . ?
N2 C9 C10 121.6(2) . . ?
N2 C9 C8 115.6(2) . . ?
C10 C9 C8 122.7(2) . . ?
C11 C10 C9 118.5(3) . . ?
C11 C10 H10 120.7 . . ?
C9 C10 H10 120.7 . . ?
C12 C11 C10 119.8(3) . . ?
C12 C11 H11 120.1 . . ?
C10 C11 H11 120.1 . . ?
C11 C12 C13 118.7(3) . . ?
C11 C12 H12 120.7 . . ?
C13 C12 H12 120.7 . . ?
N2 C13 C12 122.0(3) . . ?
N2 C13 H13 119.0 . . ?
C12 C13 H13 119.0 . . ?
N1 C8 C9 109.55(19) . . ?
N1 C8 H8A 109.8 . . ?
C9 C8 H8A 109.8 . . ?
N1 C8 H8B 109.8 . . ?
C9 C8 H8B 109.8 . . ?
H8A C8 H8B 108.2 . . ?
N1 C7 C6 112.74(18) . . ?
N1 C7 H7A 109.0 . . ?
C6 C7 H7A 109.0 . . ?
N1 C7 H7B 109.0 . . ?
C6 C7 H7B 109.0 . . ?
H7A C7 H7B 107.8 . . ?
C5 C6 C1 120.1(2) . . ?
C5 C6 C7 120.0(2) . . ?
C1 C6 C7 119.7(2) . . ?
C4 C5 C6 119.2(2) . . ?
C4 C5 H5 120.4 . . ?
C6 C5 H5 120.4 . . ?
C5 C4 C3 121.7(2) . . ?
C5 C4 Cl1 119.5(2) . . ?
C3 C4 Cl1 118.9(2) . . ?
C4 C3 C2 120.2(2) . . ?
C4 C3 H3 119.9 . . ?
C2 C3 H3 119.9 . . ?
C3 C2 C1 119.1(2) . . ?
C3 C2 C20 121.9(2) . . ?
C1 C2 C20 119.0(2) . . ?
O1 C1 C2 119.7(2) . . ?
O1 C1 C6 120.6(2) . . ?
C2 C1 C6 119.7(2) . . ?
C21 C20 C2 114.9(2) . . ?
C21 C20 H20A 108.5 . . ?
C2 C20 H20A 108.5 . . ?
C21 C20 H20B 108.5 . . ?
C2 C20 H20B 108.5 . . ?
H20A C20 H20B 107.5 . . ?
C22 C21 C26 117.6(3) . . ?
C22 C21 C20 122.1(3) . . ?
C26 C21 C20 120.4(3) . . ?
C21 C26 C25 121.3(4) . . ?
C21 C26 H26 119.4 . . ?
C25 C26 H26 119.4 . . ?
C24 C25 C26 120.0(4) . . ?
C24 C25 H25 120.0 . . ?
C26 C25 H25 120.0 . . ?
C23 C24 C25 119.6(3) . . ?
C23 C24 H24 120.2 . . ?
C25 C24 H24 120.2 . . ?
C24 C23 C22 119.8(3) . . ?
C24 C23 H23 120.1 . . ?
C22 C23 H23 120.1 . . ?
C21 C22 C23 121.7(3) . . ?
C21 C22 H22 119.2 . . ?
C23 C22 H22 119.2 . . ?
N3 C15 C16 123.0(3) . . ?
N3 C15 C14 115.5(2) . . ?
C16 C15 C14 121.3(3) . . ?
N1 C14 C15 113.84(19) . . ?
N1 C14 H14A 108.8 . . ?
C15 C14 H14A 108.8 . . ?
N1 C14 H14B 108.8 . . ?
C15 C14 H14B 108.8 . . ?
H14A C14 H14B 107.7 . . ?
N3 C19 C18 122.2(4) . . ?
N3 C19 H19 118.9 . . ?
C18 C19 H19 118.9 . . ?
C17 C18 C19 119.6(4) . . ?
C17 C18 H18 120.2 . . ?
C19 C18 H18 120.2 . . ?
C18 C17 C16 119.1(4) . . ?
C18 C17 H17 120.5 . . ?
C16 C17 H17 120.5 . . ?
C15 C16 C17 117.9(4) . . ?
C15 C16 H16 121.1 . . ?
C17 C16 H16 121.1 . . ?
O3 Cl2 O6 109.9(3) . . ?
O3 Cl2 O4 109.5(3) . . ?
O6 Cl2 O4 107.9(2) . . ?
O3 Cl2 O5 108.6(2) . . ?
O6 Cl2 O5 112.5(2) . . ?
O4 Cl2 O5 108.29(19) . . ?

loop_
_geom_bond_atom_site_label_1
_geom_bond_atom_site_label_2
_geom_bond_distance
_geom_bond_site_symmetry_2
_geom_bond_publ_flag
Cu1 O1 1.9222(16) . ?
Cu1 N2 1.986(2) . ?
Cu1 O2 1.9961(18) . ?
Cu1 N1 2.0577(19) . ?
Cu1 N3 2.260(2) . ?
Cl1 C4 1.745(2) . ?
O1 C1 1.344(3) . ?
O2 H2A 0.84(4) . ?
O2 H2B 0.835(19) . ?
N2 C13 1.340(3) . ?
N2 C9 1.342(3) . ?
N1 C14 1.480(3) . ?
N1 C8 1.488(3) . ?
N1 C7 1.488(3) . ?
N3 C15 1.330(4) . ?
N3 C19 1.335(4) . ?
C9 C10 1.387(4) . ?
C9 C8 1.501(4) . ?
C10 C11 1.381(4) . ?
C10 H10 0.9300 . ?
C11 C12 1.375(5) . ?
C11 H11 0.9300 . ?
C12 C13 1.380(4) . ?
C12 H12 0.9300 . ?
C13 H13 0.9300 . ?
C8 H8A 0.9700 . ?
C8 H8B 0.9700 . ?
C7 C6 1.499(3) . ?
C7 H7A 0.9700 . ?
C7 H7B 0.9700 . ?
C6 C5 1.392(3) . ?
C6 C1 1.406(3) . ?
C5 C4 1.372(4) . ?
C5 H5 0.9300 . ?
C4 C3 1.382(4) . ?
C3 C2 1.391(3) . ?
C3 H3 0.9300 . ?
C2 C1 1.404(3) . ?
C2 C20 1.516(3) . ?
C20 C21 1.503(4) . ?
C20 H20A 0.9700 . ?
C20 H20B 0.9700 . ?
C21 C22 1.366(4) . ?
C21 C26 1.370(5) . ?
C26 C25 1.386(6) . ?
C26 H26 0.9300 . ?
C25 C24 1.364(6) . ?
C25 H25 0.9300 . ?
C24 C23 1.359(6) . ?
C24 H24 0.9300 . ?
C23 C22 1.387(5) . ?
C23 H23 0.9300 . ?
C22 H22 0.9300 . ?
C15 C16 1.379(4) . ?
C15 C14 1.504(4) . ?
C14 H14A 0.9700 . ?
C14 H14B 0.9700 . ?
C19 C18 1.372(6) . ?
C19 H19 0.9300 . ?
C18 C17 1.359(7) . ?
C18 H18 0.9300 . ?
C17 C16 1.390(6) . ?
C17 H17 0.9300 . ?
C16 H16 0.9300 . ?
Cl2 O3 1.400(3) . ?
Cl2 O6 1.403(3) . ?
Cl2 O4 1.408(3) . ?
Cl2 O5 1.425(3) . ?
